data_7018925
loop_
_publ_author_name
'Li, Suzhi'
'Guo, Yuan Yuan'
'Zhang, Dongdi'
'Ma, Pengtao'
'Qiu, Xiaoyang'
'Wang, Jingping'
'Niu, Jingyang'

_publ_section_title
;
 Four di-Cu(II)-substituted sandwich-type germanomolybdates obtained under
 different reaction conditions: from zero-dimensional to two-dimensional
 structure.
;
_journal_issue 17
_journal_name_full 'Dalton transactions (Cambridge, England : 2003)'
_journal_page_first 5235
_journal_page_last 5240
_journal_paper_doi 10.1039/c2dt12491b
_journal_volume 41
_journal_year 2012
_chemical_formula_sum 'C8 H101 Cu3 Ge2 Mo18 N8 Na5 O98'
_chemical_formula_weight 4055.67
_chemical_name_systematic
;
?
;
_space_group_IT_number 2
_symmetry_cell_setting triclinic
_symmetry_space_group_name_Hall '-P 1'
_symmetry_space_group_name_H-M 'P -1'
_atom_sites_solution_hydrogens geom
_atom_sites_solution_primary direct
_atom_sites_solution_secondary difmap
_audit_creation_method SHELXL-97
_cell_angle_alpha 109.120(9)
_cell_angle_beta 93.601(10)
_cell_angle_gamma 114.369(9)
_cell_formula_units_Z 1
_cell_length_a 12.680(6)
_cell_length_b 13.080(7)
_cell_length_c 18.380(9)
_cell_measurement_reflns_used 825
_cell_measurement_temperature 296(2)
_cell_measurement_theta_max 19.49
_cell_measurement_theta_min 2.40
_cell_volume 2553(2)
_computing_cell_refinement 'Bruker SMART'
_computing_data_collection 'Bruker SMART'
_computing_data_reduction 'Bruker SAINT'
_computing_molecular_graphics 'Bruker SHELXTL'
_computing_publication_material 'Bruker SHELXTL'
_computing_structure_refinement 'SHELXL-97 (Sheldrick, 1997)'
_computing_structure_solution 'SHELXS-97 (Sheldrick, 1990)'
_diffrn_ambient_temperature 296(2)
_diffrn_measured_fraction_theta_full 0.983
_diffrn_measured_fraction_theta_max 0.983
_diffrn_measurement_device_type 'CCD area detector'
_diffrn_measurement_method 'phi and omega scans'
_diffrn_radiation_monochromator graphite
_diffrn_radiation_source 'fine-focus sealed tube'
_diffrn_radiation_type MoK\a
_diffrn_radiation_wavelength 0.71073
_diffrn_reflns_av_R_equivalents 0.0388
_diffrn_reflns_av_sigmaI/netI 0.0896
_diffrn_reflns_limit_h_max 15
_diffrn_reflns_limit_h_min -13
_diffrn_reflns_limit_k_max 15
_diffrn_reflns_limit_k_min -14
_diffrn_reflns_limit_l_max 20
_diffrn_reflns_limit_l_min -21
_diffrn_reflns_number 12656
_diffrn_reflns_theta_full 25.00
_diffrn_reflns_theta_max 25.00
_diffrn_reflns_theta_min 1.81
_exptl_absorpt_coefficient_mu 3.461
_exptl_absorpt_correction_T_max 0.6074
_exptl_absorpt_correction_T_min 0.4038
_exptl_absorpt_correction_type multi-scan
_exptl_absorpt_process_details SADABS
_exptl_crystal_colour 'light purple'
_exptl_crystal_density_diffrn 2.637
_exptl_crystal_density_method 'not measured'
_exptl_crystal_description block
_exptl_crystal_F_000 1950
_exptl_crystal_size_max 0.32
_exptl_crystal_size_mid 0.28
_exptl_crystal_size_min 0.16
_refine_diff_density_max 2.487
_refine_diff_density_min -1.608
_refine_diff_density_rms 0.332
_refine_ls_extinction_method none
_refine_ls_goodness_of_fit_ref 1.012
_refine_ls_hydrogen_treatment constr
_refine_ls_matrix_type full
_refine_ls_number_parameters 655
_refine_ls_number_reflns 8839
_refine_ls_number_restraints 24
_refine_ls_restrained_S_all 1.013
_refine_ls_R_factor_all 0.1040
_refine_ls_R_factor_gt 0.0718
_refine_ls_shift/su_max 0.001
_refine_ls_shift/su_mean 0.000
_refine_ls_structure_factor_coef Fsqd
_refine_ls_weighting_details 'calc w=1/[\s^2^(Fo^2^)+(0.1272P)^2^+0.0000P] where P=(Fo^2^+2Fc^2^)/3'
_refine_ls_weighting_scheme calc
_refine_ls_wR_factor_gt 0.1985
_refine_ls_wR_factor_ref 0.2134
_reflns_number_gt 5900
_reflns_number_total 8839
_reflns_threshold_expression >2sigma(I)
_cod_data_source_file c2dt12491b.txt
_cod_data_source_block 859977
_cod_depositor_comments
;
The following automatic conversions were performed:

'_symmetry_cell_setting' value 'Triclinic' changed to 'triclinic'
according to /home/saulius/struct/CIF-dictionaries/cif_core.dic
dictionary named 'cif_core.dic' version 2.4.1 from
2010-06-29.

'_exptl_absorpt_correction_type' value 'Multi-scan'
changed to 'multi-scan' according to
/home/saulius/struct/CIF-dictionaries/cif_core.dic dictionary named
'cif_core.dic' version 2.4.1 from 2010-06-29.

Automatic conversion script
Id: cif_fix_values 1715 2011-07-08 13:25:40Z adriana 
;
_cod_original_sg_symbol_H-M P-1
_cod_database_code 7018925

loop_
_symmetry_equiv_pos_as_xyz
'x, y, z'
'-x, -y, -z'

loop_
_atom_site_label
_atom_site_type_symbol
_atom_site_fract_x
_atom_site_fract_y
_atom_site_fract_z
_atom_site_U_iso_or_equiv
_atom_site_adp_type
_atom_site_occupancy
_atom_site_symmetry_multiplicity
_atom_site_calc_flag
_atom_site_refinement_flags
Mo1 Mo 0.32206(10) 0.69334(10) 0.28728(7) 0.0217(3) Uani 1 1 d .
Mo2 Mo 0.18482(10) 0.80995(11) 0.17313(7) 0.0229(3) Uani 1 1 d .
Mo3 Mo 0.11974(10) 0.78316(10) 0.34198(7) 0.0216(3) Uani 1 1 d .
Mo4 Mo 0.15814(11) 1.07313(11) 0.32053(7) 0.0263(3) Uani 1 1 d .
Mo5 Mo 0.42558(11) 1.27789(11) 0.32758(7) 0.0268(3) Uani 1 1 d .
Mo6 Mo 0.49406(11) 1.04680(11) 0.18040(7) 0.0246(3) Uani 1 1 d .
Mo7 Mo 0.69007(10) 1.22059(11) 0.35530(7) 0.0243(3) Uani 1 1 d .
Mo8 Mo 0.62816(10) 0.92835(11) 0.29381(7) 0.0236(3) Uani 1 1 d .
Mo9 Mo 0.40852(11) 0.75097(11) 0.12910(7) 0.0267(3) Uani 1 1 d .
Ge1 Ge 0.40386(12) 1.01002(12) 0.35463(8) 0.0179(3) Uani 1 1 d .
Cu1 Cu 0.62100(14) 1.09250(14) 0.50264(9) 0.0220(4) Uani 1 1 d .
Cu2 Cu 0.0000 0.5000 0.5000 0.0393(7) Uani 1 2 d S
O1 O 0.3230(9) 0.5556(9) 0.2494(6) 0.036(2) Uani 1 1 d .
O2 O 0.1156(9) 0.7437(9) 0.0758(5) 0.035(2) Uani 1 1 d .
O3 O -0.0189(8) 0.6951(9) 0.3526(6) 0.035(2) Uani 1 1 d .
O4 O 0.0210(9) 1.0379(10) 0.2708(6) 0.040(3) Uani 1 1 d .
O5 O 0.4314(9) 1.3684(9) 0.4216(6) 0.040(3) Uani 1 1 d .
O6 O 0.4895(10) 1.0314(11) 0.0847(6) 0.044(3) Uani 1 1 d .
O7 O 0.8251(9) 1.3422(9) 0.3727(6) 0.035(2) Uani 1 1 d .
O8 O 0.7077(9) 0.8519(9) 0.2569(6) 0.039(3) Uani 1 1 d .
O9 O 0.4613(8) 0.6445(9) 0.1157(6) 0.033(2) Uani 1 1 d .
O10 O 0.3914(8) 0.7509(8) 0.3851(5) 0.027(2) Uani 1 1 d .
O11 O 0.2149(8) 0.8430(8) 0.4366(5) 0.026(2) Uani 1 1 d .
O12 O 0.1665(9) 1.1613(9) 0.4158(6) 0.037(3) Uani 1 1 d .
O13 O 0.4617(11) 1.3748(9) 0.2782(6) 0.045(3) Uani 1 1 d .
O14 O 0.6369(8) 0.9407(8) 0.3909(5) 0.029(2) Uani 1 1 d .
O15 O 0.3603(10) 0.7271(9) 0.0328(6) 0.042(3) Uani 1 1 d .
O16 O 0.2589(8) 0.6821(8) 0.1644(5) 0.023(2) Uani 1 1 d .
O17 O 0.1641(7) 0.6471(8) 0.3007(5) 0.022(2) Uani 1 1 d U
O18 O 0.0716(8) 0.7258(8) 0.2174(5) 0.024(2) Uani 1 1 d .
O19 O 0.1114(8) 0.9246(8) 0.3447(5) 0.029(2) Uani 1 1 d .
O20 O 0.2540(8) 1.2004(8) 0.2866(5) 0.028(2) Uani 1 1 d .
O21 O 0.5838(8) 1.2865(8) 0.3555(5) 0.026(2) Uani 1 1 d .
O22 O 0.6864(8) 1.2061(8) 0.4478(5) 0.027(2) Uani 1 1 d .
O23 O 0.7430(8) 1.0918(8) 0.3145(5) 0.027(2) Uani 1 1 d .
O24 O 0.6458(8) 1.1653(8) 0.2301(5) 0.027(2) Uani 1 1 d .
O25 O 0.1753(8) 0.9477(8) 0.2099(5) 0.026(2) Uani 1 1 d .
O26 O 0.4194(8) 1.1349(8) 0.2156(5) 0.028(2) Uani 1 1 d .
O27 O 0.3520(8) 0.8946(8) 0.1657(5) 0.025(2) Uani 1 1 d .
O28 O 0.5540(8) 0.9074(8) 0.1682(5) 0.026(2) Uani 1 1 d .
O29 O 0.4642(7) 0.7941(7) 0.2587(5) 0.0200(19) Uani 1 1 d .
O30 O 0.2890(7) 0.8581(7) 0.3010(5) 0.0173(19) Uani 1 1 d .
O31 O 0.3502(8) 1.1153(8) 0.3572(5) 0.023(2) Uani 1 1 d .
O32 O 0.5228(7) 1.0397(8) 0.3071(5) 0.021(2) Uani 1 1 d .
O33 O 0.4539(8) 1.0299(8) 0.4512(5) 0.025(2) Uani 1 1 d .
N1 N 0.1047(12) 0.5554(12) 0.4292(8) 0.044(4) Uani 1 1 d .
H1C H 0.0619 0.5538 0.3876 0.053 Uiso 1 1 calc R
H1D H 0.1627 0.6320 0.4559 0.053 Uiso 1 1 calc R
N2 N 0.0863(13) 0.4031(13) 0.5035(9) 0.053(4) Uani 1 1 d .
H2C H 0.1102 0.4147 0.5540 0.064 Uiso 1 1 calc R
H2D H 0.0371 0.3233 0.4763 0.064 Uiso 1 1 calc R
N3 N 0.6106(11) 0.7728(10) 0.4648(7) 0.036(3) Uani 1 1 d .
H3C H 0.5436 0.7774 0.4717 0.053 Uiso 1 1 calc R
H3D H 0.6533 0.8285 0.4466 0.053 Uiso 1 1 calc R
H3E H 0.6522 0.7865 0.5107 0.053 Uiso 1 1 calc R
N4 N 0.7531(14) 0.6933(14) 0.3358(10) 0.062(4) Uani 1 1 d .
H4C H 0.8177 0.6831 0.3303 0.093 Uiso 1 1 calc R
H4D H 0.7739 0.7726 0.3565 0.093 Uiso 1 1 calc R
H4E H 0.7033 0.6589 0.2887 0.093 Uiso 1 1 calc R
C1 C 0.157(2) 0.4705(17) 0.4018(11) 0.061(6) Uani 1 1 d .
H1A H 0.0997 0.3962 0.3587 0.073 Uiso 1 1 calc R
H1B H 0.2268 0.5078 0.3826 0.073 Uiso 1 1 calc R
C2 C 0.1908(18) 0.441(2) 0.4685(14) 0.071(6) Uani 1 1 d .
H2A H 0.2131 0.3765 0.4496 0.086 Uiso 1 1 calc R
H2B H 0.2579 0.5126 0.5078 0.086 Uiso 1 1 calc R
C3 C 0.5809(14) 0.6471(13) 0.4057(11) 0.048(5) Uani 1 1 d .
H3A H 0.5327 0.5866 0.4251 0.058 Uiso 1 1 calc R
H3B H 0.5344 0.6321 0.3559 0.058 Uiso 1 1 calc R
C4 C 0.6911(15) 0.6333(16) 0.3915(12) 0.057(5) Uani 1 1 d .
H4A H 0.6696 0.5472 0.3688 0.068 Uiso 1 1 calc R
H4B H 0.7470 0.6692 0.4420 0.068 Uiso 1 1 calc R
Na1 Na 0.0763(6) 0.6655(6) 0.9333(4) 0.0508(18) Uani 1 1 d .
Na2 Na 0.8346(7) 1.0304(7) 0.0546(5) 0.067(2) Uani 1 1 d .
Na3 Na 0.3216(9) 0.5504(12) 0.8886(6) 0.037(3) Uani 0.50 1 d PU
O1W O 0.1218(10) 0.4519(10) 0.0523(7) 0.053(3) Uani 1 1 d .
O2W O 0.9919(11) 0.8030(11) 0.9404(7) 0.052(3) Uani 1 1 d .
O3W O -0.1163(10) 0.5084(10) 0.0902(6) 0.048(3) Uani 1 1 d .
O4W O 0.9672(11) 0.4081(11) 0.2105(7) 0.054(3) Uani 1 1 d .
O5W O 0.8864(13) 1.1499(13) 0.2042(8) 0.070(4) Uani 1 1 d .
O6W O 0.9300(11) 1.1394(11) 0.4291(9) 0.069(4) Uani 1 1 d .
O7W O 0.7982(12) 0.9332(12) -0.0898(8) 0.065(4) Uani 1 1 d .
O8W O 0.2663(12) 0.8355(15) 0.9394(10) 0.083(5) Uani 1 1 d .
O9W O 0.5690(14) 0.5560(12) 0.2038(9) 0.076(4) Uani 1 1 d .
O10W O 0.8614(12) 0.9323(14) 0.4604(8) 0.077(4) Uani 1 1 d .
O11W O 0.2521(12) 0.5665(13) 0.7680(9) 0.071(4) Uani 1 1 d .
O12W O 0.1824(17) 1.3012(13) 0.1943(12) 0.130(9) Uani 1 1 d .
O13W O 0.5157(16) 0.7157(17) 0.8961(10) 0.107(6) Uani 1 1 d .
O14W O 0.9444(16) 0.9247(15) 0.0860(9) 0.094(5) Uani 1 1 d .
O15W O -0.1485(17) 0.752(2) 0.1865(11) 0.131(8) Uani 1 1 d .
O16W O 0.676(2) 0.860(2) 0.0541(15) 0.060(7) Uani 0.50 1 d PU
O17W O 0.345(4) 0.428(3) 0.957(2) 0.118(13) Uani 0.50 1 d PU

loop_
_atom_site_aniso_label
_atom_site_aniso_U_11
_atom_site_aniso_U_22
_atom_site_aniso_U_33
_atom_site_aniso_U_23
_atom_site_aniso_U_13
_atom_site_aniso_U_12
Mo1 0.0248(6) 0.0219(6) 0.0185(6) 0.0093(5) 0.0012(5) 0.0103(5)
Mo2 0.0251(6) 0.0267(6) 0.0148(6) 0.0088(5) -0.0011(5) 0.0102(5)
Mo3 0.0219(6) 0.0246(6) 0.0174(6) 0.0108(5) -0.0001(5) 0.0084(5)
Mo4 0.0298(7) 0.0295(7) 0.0244(7) 0.0134(5) 0.0022(5) 0.0164(6)
Mo5 0.0352(7) 0.0240(6) 0.0237(7) 0.0129(5) 0.0033(5) 0.0135(6)
Mo6 0.0310(7) 0.0276(7) 0.0158(6) 0.0120(5) 0.0044(5) 0.0112(6)
Mo7 0.0254(6) 0.0237(6) 0.0192(6) 0.0099(5) 0.0003(5) 0.0066(5)
Mo8 0.0252(6) 0.0267(6) 0.0195(6) 0.0094(5) 0.0027(5) 0.0125(5)
Mo9 0.0321(7) 0.0286(7) 0.0160(6) 0.0064(5) 0.0028(5) 0.0129(6)
Ge1 0.0219(7) 0.0189(7) 0.0139(7) 0.0091(6) 0.0013(5) 0.0086(6)
Cu1 0.0227(9) 0.0244(9) 0.0171(8) 0.0111(7) -0.0010(7) 0.0077(7)
Cu2 0.0489(17) 0.0340(15) 0.0348(15) 0.0229(13) 0.0025(13) 0.0126(13)
O1 0.050(7) 0.039(6) 0.025(6) 0.018(5) 0.010(5) 0.022(5)
O2 0.037(6) 0.039(6) 0.020(5) 0.016(5) -0.007(4) 0.008(5)
O3 0.027(5) 0.035(6) 0.038(6) 0.017(5) 0.002(5) 0.008(5)
O4 0.030(6) 0.057(7) 0.034(6) 0.021(5) -0.004(5) 0.019(5)
O5 0.047(7) 0.035(6) 0.030(6) 0.003(5) -0.002(5) 0.018(5)
O6 0.050(7) 0.062(7) 0.028(6) 0.024(6) 0.013(5) 0.028(6)
O7 0.039(6) 0.030(5) 0.036(6) 0.023(5) 0.006(5) 0.008(5)
O8 0.031(6) 0.036(6) 0.044(7) 0.010(5) 0.007(5) 0.017(5)
O9 0.029(5) 0.042(6) 0.024(5) 0.012(5) 0.002(4) 0.014(5)
O10 0.023(5) 0.034(5) 0.015(5) 0.005(4) -0.005(4) 0.012(4)
O11 0.021(5) 0.038(5) 0.015(5) 0.010(4) 0.001(4) 0.012(4)
O12 0.056(7) 0.043(6) 0.029(6) 0.014(5) 0.013(5) 0.037(6)
O13 0.071(8) 0.037(6) 0.044(7) 0.031(6) 0.015(6) 0.027(6)
O14 0.034(6) 0.027(5) 0.025(5) 0.014(4) 0.002(4) 0.012(5)
O15 0.058(7) 0.037(6) 0.022(6) 0.010(5) -0.002(5) 0.017(6)
O16 0.025(5) 0.018(4) 0.020(5) 0.006(4) 0.006(4) 0.006(4)
O17 0.020(4) 0.027(4) 0.014(4) 0.012(3) -0.004(3) 0.005(3)
O18 0.022(5) 0.030(5) 0.019(5) 0.009(4) -0.002(4) 0.011(4)
O19 0.026(5) 0.033(5) 0.029(5) 0.014(4) 0.001(4) 0.014(5)
O20 0.017(5) 0.034(5) 0.027(5) 0.013(4) -0.005(4) 0.007(4)
O21 0.035(5) 0.020(5) 0.027(5) 0.014(4) 0.010(4) 0.011(4)
O22 0.031(5) 0.026(5) 0.012(5) 0.006(4) -0.007(4) 0.004(4)
O23 0.016(5) 0.036(5) 0.027(5) 0.017(4) 0.001(4) 0.007(4)
O24 0.029(5) 0.026(5) 0.022(5) 0.013(4) 0.006(4) 0.007(4)
O25 0.021(5) 0.033(5) 0.023(5) 0.016(4) 0.000(4) 0.009(4)
O26 0.040(6) 0.024(5) 0.015(5) 0.011(4) -0.004(4) 0.009(5)
O27 0.029(5) 0.029(5) 0.010(4) 0.008(4) -0.004(4) 0.007(4)
O28 0.026(5) 0.028(5) 0.015(5) 0.011(4) 0.003(4) 0.003(4)
O29 0.022(5) 0.023(5) 0.008(4) 0.003(4) -0.004(3) 0.007(4)
O30 0.020(5) 0.019(4) 0.014(4) 0.013(4) 0.002(4) 0.006(4)
O31 0.029(5) 0.023(5) 0.026(5) 0.013(4) 0.008(4) 0.014(4)
O32 0.021(5) 0.021(5) 0.011(4) 0.008(4) -0.001(4) 0.001(4)
O33 0.021(5) 0.026(5) 0.020(5) 0.011(4) -0.001(4) 0.004(4)
N1 0.059(9) 0.034(7) 0.038(8) 0.027(6) 0.001(7) 0.013(7)
N2 0.064(10) 0.046(8) 0.065(10) 0.039(8) 0.026(8) 0.025(8)
N3 0.049(8) 0.040(7) 0.015(6) 0.006(6) -0.007(6) 0.023(7)
N4 0.057(10) 0.068(11) 0.069(11) 0.024(9) 0.009(9) 0.039(9)
C1 0.105(17) 0.055(12) 0.050(12) 0.040(10) 0.028(11) 0.045(12)
C2 0.055(13) 0.081(15) 0.105(19) 0.062(14) 0.031(12) 0.034(12)
C3 0.038(10) 0.027(8) 0.054(11) -0.006(8) -0.018(8) 0.013(8)
C4 0.045(11) 0.037(10) 0.079(14) 0.021(10) -0.013(10) 0.016(9)
Na1 0.072(5) 0.045(4) 0.033(4) 0.016(3) 0.008(3) 0.025(4)
Na2 0.066(5) 0.074(5) 0.059(5) 0.026(4) 0.019(4) 0.029(4)
Na3 0.023(5) 0.078(7) 0.026(5) 0.038(5) 0.014(4) 0.025(5)
O1W 0.037(6) 0.047(7) 0.039(7) 0.014(6) -0.008(5) -0.008(5)
O2W 0.066(8) 0.054(7) 0.036(7) 0.018(6) 0.004(6) 0.027(7)
O3W 0.050(7) 0.044(7) 0.036(7) 0.012(5) 0.004(5) 0.012(6)
O4W 0.054(8) 0.056(7) 0.047(7) 0.023(6) 0.003(6) 0.019(6)
O5W 0.093(11) 0.104(11) 0.057(9) 0.054(9) 0.040(8) 0.063(10)
O6W 0.053(8) 0.044(7) 0.093(11) 0.014(7) 0.004(7) 0.020(7)
O7W 0.078(10) 0.072(9) 0.048(8) 0.029(7) 0.007(7) 0.032(8)
O8W 0.048(8) 0.102(12) 0.101(13) 0.050(10) 0.009(8) 0.029(8)
O9W 0.091(11) 0.065(9) 0.081(11) 0.036(8) 0.019(9) 0.039(9)
O10W 0.062(9) 0.109(12) 0.068(10) 0.062(9) 0.009(7) 0.026(9)
O11W 0.070(9) 0.094(11) 0.081(10) 0.060(9) 0.024(8) 0.046(9)
O12W 0.139(16) 0.054(9) 0.150(17) 0.050(11) -0.082(14) 0.010(10)
O13W 0.096(13) 0.120(14) 0.074(12) 0.041(11) 0.015(10) 0.020(11)
O14W 0.123(14) 0.098(12) 0.073(11) 0.031(10) 0.004(10) 0.064(12)
O15W 0.108(14) 0.178(19) 0.103(15) 0.006(14) 0.005(12) 0.102(15)
O16W 0.058(8) 0.060(8) 0.053(8) 0.022(5) 0.027(5) 0.018(5)
O17W 0.131(15) 0.120(15) 0.122(16) 0.044(10) 0.020(9) 0.078(11)

loop_
_atom_type_symbol
_atom_type_description
_atom_type_scat_dispersion_real
_atom_type_scat_dispersion_imag
_atom_type_scat_source
C C 0.0033 0.0016 'International Tables Vol C Tables 4.2.6.8 and 6.1.1.4'
H H 0.0000 0.0000 'International Tables Vol C Tables 4.2.6.8 and 6.1.1.4'
N N 0.0061 0.0033 'International Tables Vol C Tables 4.2.6.8 and 6.1.1.4'
O O 0.0106 0.0060 'International Tables Vol C Tables 4.2.6.8 and 6.1.1.4'
Cu Cu 0.3201 1.2651 'International Tables Vol C Tables 4.2.6.8 and 6.1.1.4'
Ge Ge 0.1547 1.8001 'International Tables Vol C Tables 4.2.6.8 and 6.1.1.4'
Mo Mo -1.6832 0.6857 'International Tables Vol C Tables 4.2.6.8 and 6.1.1.4'
Na Na 0.0362 0.0249 'International Tables Vol C Tables 4.2.6.8 and 6.1.1.4'

loop_
_geom_angle_atom_site_label_1
_geom_angle_atom_site_label_2
_geom_angle_atom_site_label_3
_geom_angle
_geom_angle_site_symmetry_1
_geom_angle_site_symmetry_3
O1 Mo1 O10 103.4(4) . .
O1 Mo1 O17 101.9(4) . .
O10 Mo1 O17 97.5(4) . .
O1 Mo1 O29 100.0(4) . .
O10 Mo1 O29 93.8(4) . .
O17 Mo1 O29 152.2(4) . .
O1 Mo1 O16 92.4(4) . .
O10 Mo1 O16 161.4(4) . .
O17 Mo1 O16 88.6(3) . .
O29 Mo1 O16 73.6(3) . .
O1 Mo1 O30 163.0(4) . .
O10 Mo1 O30 93.5(4) . .
O17 Mo1 O30 74.2(3) . .
O29 Mo1 O30 79.9(3) . .
O16 Mo1 O30 71.2(3) . .
O2 Mo2 O25 105.2(4) . .
O2 Mo2 O18 102.7(4) . .
O25 Mo2 O18 97.4(4) . .
O2 Mo2 O27 99.8(4) . .
O25 Mo2 O27 92.1(4) . .
O18 Mo2 O27 152.2(4) . .
O2 Mo2 O16 94.4(4) . .
O25 Mo2 O16 157.8(4) . .
O18 Mo2 O16 88.2(4) . .
O27 Mo2 O16 73.9(3) . .
O2 Mo2 O30 165.5(4) . .
O25 Mo2 O30 89.3(3) . .
O18 Mo2 O30 75.1(3) . .
O27 Mo2 O30 79.0(3) . .
O16 Mo2 O30 71.3(3) . .
O3 Mo3 O11 104.3(4) . .
O3 Mo3 O19 103.2(4) . .
O11 Mo3 O19 99.3(4) . .
O3 Mo3 O17 96.1(4) . .
O11 Mo3 O17 92.0(4) . .
O19 Mo3 O17 154.4(4) . .
O3 Mo3 O18 96.4(4) . .
O11 Mo3 O18 157.4(4) . .
O19 Mo3 O18 84.5(4) . .
O17 Mo3 O18 76.7(3) . .
O3 Mo3 O30 166.0(4) . .
O11 Mo3 O30 85.4(4) . .
O19 Mo3 O30 84.8(4) . .
O17 Mo3 O30 73.2(3) . .
O18 Mo3 O30 72.7(3) . .
O4 Mo4 O12 103.0(5) . .
O4 Mo4 O20 98.3(4) . .
O12 Mo4 O20 99.4(5) . .
O4 Mo4 O19 98.2(5) . .
O12 Mo4 O19 92.5(4) . .
O20 Mo4 O19 156.9(4) . .
O4 Mo4 O25 88.6(4) . .
O12 Mo4 O25 167.0(4) . .
O20 Mo4 O25 84.6(4) . .
O19 Mo4 O25 79.8(4) . .
O4 Mo4 O31 166.1(4) . .
O12 Mo4 O31 89.3(4) . .
O20 Mo4 O31 72.8(3) . .
O19 Mo4 O31 87.7(3) . .
O25 Mo4 O31 80.0(3) . .
O5 Mo5 O13 103.8(5) . .
O5 Mo5 O20 97.9(5) . .
O13 Mo5 O20 96.1(5) . .
O5 Mo5 O21 95.0(4) . .
O13 Mo5 O21 99.3(5) . .
O20 Mo5 O21 156.9(4) . .
O5 Mo5 O31 90.4(4) . .
O13 Mo5 O31 163.8(4) . .
O20 Mo5 O31 73.8(4) . .
O21 Mo5 O31 87.0(3) . .
O5 Mo5 O26 168.9(4) . .
O13 Mo5 O26 86.9(4) . .
O20 Mo5 O26 83.8(4) . .
O21 Mo5 O26 80.0(4) . .
O31 Mo5 O26 79.5(3) . .
O6 Mo6 O26 104.7(5) . .
O6 Mo6 O24 102.4(5) . .
O26 Mo6 O24 98.0(4) . .
O6 Mo6 O27 100.0(5) . .
O26 Mo6 O27 91.7(4) . .
O24 Mo6 O27 152.4(4) . .
O6 Mo6 O28 93.7(4) . .
O26 Mo6 O28 158.0(4) . .
O24 Mo6 O28 89.5(4) . .
O27 Mo6 O28 73.0(4) . .
O6 Mo6 O32 166.8(4) . .
O26 Mo6 O32 88.5(4) . .
O24 Mo6 O32 75.7(3) . .
O27 Mo6 O32 78.8(3) . .
O28 Mo6 O32 73.3(3) . .
O7 Mo7 O22 103.8(4) . .
O7 Mo7 O21 103.1(4) . .
O22 Mo7 O21 99.0(4) . .
O7 Mo7 O23 96.5(4) . .
O22 Mo7 O23 92.4(4) . .
O21 Mo7 O23 154.2(4) . .
O7 Mo7 O24 96.9(4) . .
O22 Mo7 O24 157.6(4) . .
O21 Mo7 O24 84.6(4) . .
O23 Mo7 O24 76.5(4) . .
O7 Mo7 O32 166.9(4) . .
O22 Mo7 O32 85.5(4) . .
O21 Mo7 O32 84.2(4) . .
O23 Mo7 O32 73.7(3) . .
O24 Mo7 O32 72.8(3) . .
O8 Mo8 O14 105.0(5) . .
O8 Mo8 O23 100.2(4) . .
O14 Mo8 O23 97.7(4) . .
O8 Mo8 O29 101.5(4) . .
O14 Mo8 O29 92.5(4) . .
O23 Mo8 O29 152.7(4) . .
O8 Mo8 O32 162.3(4) . .
O14 Mo8 O32 92.5(4) . .
O23 Mo8 O32 74.0(3) . .
O29 Mo8 O32 80.3(3) . .
O8 Mo8 O28 91.4(4) . .
O14 Mo8 O28 160.6(4) . .
O23 Mo8 O28 89.4(3) . .
O29 Mo8 O28 73.7(3) . .
O32 Mo8 O28 72.1(3) . .
O15 Mo9 O9 101.0(5) . .
O15 Mo9 O28 103.5(4) . .
O9 Mo9 O28 103.7(4) . .
O15 Mo9 O16 103.9(5) . .
O9 Mo9 O16 104.2(4) . .
O28 Mo9 O16 135.8(4) . .
O15 Mo9 O27 87.8(4) . .
O9 Mo9 O27 171.2(4) . .
O28 Mo9 O27 73.3(4) . .
O16 Mo9 O27 73.9(3) . .
O15 Mo9 O29 174.7(4) . .
O9 Mo9 O29 84.2(4) . .
O28 Mo9 O29 75.5(3) . .
O16 Mo9 O29 74.0(3) . .
O27 Mo9 O29 87.0(3) . .
O33 Ge1 O31 109.2(4) . .
O33 Ge1 O32 109.8(4) . .
O31 Ge1 O32 107.6(4) . .
O33 Ge1 O30 110.2(4) . .
O31 Ge1 O30 110.2(4) . .
O32 Ge1 O30 109.8(4) . .
O33 Cu1 O33 81.3(4) . 2_676
O33 Cu1 O11 175.0(4) . 2_676
O33 Cu1 O11 95.4(4) 2_676 2_676
O33 Cu1 O22 94.9(4) . .
O33 Cu1 O22 175.2(4) 2_676 .
O11 Cu1 O22 88.6(4) 2_676 .
O33 Cu1 O14 89.4(3) . .
O33 Cu1 O14 90.7(3) 2_676 .
O11 Cu1 O14 94.3(3) 2_676 .
O22 Cu1 O14 86.4(3) . .
O33 Cu1 Cu1 40.8(3) . 2_676
O33 Cu1 Cu1 40.4(2) 2_676 2_676
O11 Cu1 Cu1 135.7(3) 2_676 2_676
O22 Cu1 Cu1 135.7(3) . 2_676
O14 Cu1 Cu1 90.1(2) . 2_676
N2 Cu2 N2 180.000(7) . 2_566
N2 Cu2 N1 85.0(5) . .
N2 Cu2 N1 95.0(5) 2_566 .
N2 Cu2 N1 95.0(5) . 2_566
N2 Cu2 N1 85.0(5) 2_566 2_566
N1 Cu2 N1 180.000(3) . 2_566
Mo2 O2 Na1 163.2(6) . 1_554
Mo3 O11 Cu1 146.6(5) . 2_676
Mo8 O14 Cu1 128.6(5) . .
Mo9 O15 Na3 134.6(6) . 1_554
Mo9 O16 Mo2 104.4(4) . .
Mo9 O16 Mo1 103.9(4) . .
Mo2 O16 Mo1 110.4(4) . .
Mo1 O17 Mo3 116.0(4) . .
Mo2 O18 Mo3 115.6(4) . .
Mo3 O19 Mo4 154.2(6) . .
Mo4 O20 Mo5 116.5(4) . .
Mo7 O21 Mo5 154.3(5) . .
Mo7 O22 Cu1 145.7(5) . .
Mo8 O23 Mo7 116.3(4) . .
Mo6 O24 Mo7 115.5(5) . .
Mo2 O25 Mo4 140.7(5) . .
Mo6 O26 Mo5 139.9(5) . .
Mo6 O27 Mo2 149.8(5) . .
Mo6 O27 Mo9 105.4(4) . .
Mo2 O27 Mo9 104.6(4) . .
Mo9 O28 Mo6 105.7(4) . .
Mo9 O28 Mo8 103.0(4) . .
Mo6 O28 Mo8 108.5(4) . .
Mo1 O29 Mo8 148.2(4) . .
Mo1 O29 Mo9 105.9(3) . .
Mo8 O29 Mo9 105.3(4) . .
Ge1 O30 Mo3 121.3(4) . .
Ge1 O30 Mo1 120.9(4) . .
Mo3 O30 Mo1 93.5(3) . .
Ge1 O30 Mo2 118.2(4) . .
Mo3 O30 Mo2 92.8(3) . .
Mo1 O30 Mo2 104.2(3) . .
Ge1 O31 Mo5 129.9(5) . .
Ge1 O31 Mo4 126.8(4) . .
Mo5 O31 Mo4 95.1(3) . .
Ge1 O32 Mo7 122.3(4) . .
Ge1 O32 Mo8 120.4(4) . .
Mo7 O32 Mo8 93.2(3) . .
Ge1 O32 Mo6 119.3(4) . .
Mo7 O32 Mo6 92.5(3) . .
Mo8 O32 Mo6 103.0(3) . .
Ge1 O33 Cu1 125.0(5) . .
Ge1 O33 Cu1 124.2(5) . 2_676
Cu1 O33 Cu1 98.7(4) . 2_676
C1 N1 Cu2 107.3(9) . .
C1 N1 H1C 110.3 . .
Cu2 N1 H1C 110.3 . .
C1 N1 H1D 110.3 . .
Cu2 N1 H1D 110.3 . .
H1C N1 H1D 108.5 . .
C2 N2 Cu2 109.8(11) . .
C2 N2 H2C 109.7 . .
Cu2 N2 H2C 109.7 . .
C2 N2 H2D 109.7 . .
Cu2 N2 H2D 109.7 . .
H2C N2 H2D 108.2 . .
C3 N3 H3C 109.5 . .
C3 N3 H3D 109.5 . .
H3C N3 H3D 109.5 . .
C3 N3 H3E 109.5 . .
H3C N3 H3E 109.5 . .
H3D N3 H3E 109.5 . .
C4 N4 H4C 109.5 . .
C4 N4 H4D 109.5 . .
H4C N4 H4D 109.5 . .
C4 N4 H4E 109.5 . .
H4C N4 H4E 109.5 . .
H4D N4 H4E 109.5 . .
C2 C1 N1 109.4(15) . .
C2 C1 H1A 109.8 . .
N1 C1 H1A 109.8 . .
C2 C1 H1B 109.8 . .
N1 C1 H1B 109.8 . .
H1A C1 H1B 108.2 . .
N2 C2 C1 107.5(16) . .
N2 C2 H2A 110.2 . .
C1 C2 H2A 110.2 . .
N2 C2 H2B 110.2 . .
C1 C2 H2B 110.2 . .
H2A C2 H2B 108.5 . .
C4 C3 N3 112.1(13) . .
C4 C3 H3A 109.2 . .
N3 C3 H3A 109.2 . .
C4 C3 H3B 109.2 . .
N3 C3 H3B 109.2 . .
H3A C3 H3B 107.9 . .
C3 C4 N4 113.7(14) . .
C3 C4 H4A 108.8 . .
N4 C4 H4A 108.8 . .
C3 C4 H4B 108.8 . .
N4 C4 H4B 108.8 . .
H4A C4 H4B 107.7 . .
O2 Na1 O2W 86.9(4) 1_556 1_455
O2 Na1 O1W 81.4(4) 1_556 2_566
O2W Na1 O1W 79.3(5) 1_455 2_566
O2 Na1 O4W 177.6(5) 1_556 2_666
O2W Na1 O4W 90.7(4) 1_455 2_666
O1W Na1 O4W 98.1(5) 2_566 2_666
O2 Na1 O3W 99.1(4) 1_556 2_566
O2W Na1 O3W 167.1(5) 1_455 2_566
O1W Na1 O3W 90.3(5) 2_566 2_566
O4W Na1 O3W 83.2(4) 2_666 2_566
O2 Na1 O8W 90.5(5) 1_556 .
O2W Na1 O8W 85.6(5) 1_455 .
O1W Na1 O8W 163.2(6) 2_566 .
O4W Na1 O8W 89.4(5) 2_666 .
O3W Na1 O8W 105.6(5) 2_566 .
O2 Na1 Na2 88.4(3) 1_556 2_676
O2W Na1 Na2 40.4(3) 1_455 2_676
O1W Na1 Na2 119.3(4) 2_566 2_676
O4W Na1 Na2 89.8(4) 2_666 2_676
O3W Na1 Na2 150.3(4) 2_566 2_676
O8W Na1 Na2 45.2(4) . 2_676
O2 Na1 Na3 102.4(4) 1_556 .
O2W Na1 Na3 153.4(4) 1_455 .
O1W Na1 Na3 126.5(4) 2_566 .
O4W Na1 Na3 79.8(4) 2_666 .
O3W Na1 Na3 36.2(3) 2_566 .
O8W Na1 Na3 69.6(4) . .
Na2 Na1 Na3 114.2(3) 2_676 .
O16W Na2 O2W 174.4(8) . 2_776
O16W Na2 O7W 89.7(7) . .
O2W Na2 O7W 91.6(5) 2_776 .
O16W Na2 O14W 81.0(8) . .
O2W Na2 O14W 93.5(6) 2_776 .
O7W Na2 O14W 96.2(6) . .
O16W Na2 O8W 99.4(8) . 2_676
O2W Na2 O8W 85.8(5) 2_776 2_676
O7W Na2 O8W 98.3(6) . 2_676
O14W Na2 O8W 165.4(6) . 2_676
O16W Na2 O5W 95.6(7) . .
O2W Na2 O5W 83.3(5) 2_776 .
O7W Na2 O5W 174.7(6) . .
O14W Na2 O5W 85.5(5) . .
O8W Na2 O5W 80.0(5) 2_676 .
O16W Na2 Na1 143.1(7) . 2_676
O2W Na2 Na1 42.0(3) 2_776 2_676
O7W Na2 Na1 97.0(4) . 2_676
O14W Na2 Na1 133.6(5) . 2_676
O8W Na2 Na1 43.8(4) 2_676 2_676
O5W Na2 Na1 78.3(4) . 2_676
O17W Na3 O11W 150.0(11) . .
O17W Na3 O13W 111.6(11) . .
O11W Na3 O13W 85.6(6) . .
O17W Na3 O3W 89.6(11) . 2_566
O11W Na3 O3W 87.3(5) . 2_566
O13W Na3 O3W 147.5(8) . 2_566
O17W Na3 O9W 79.2(10) . 2_666
O11W Na3 O9W 82.7(6) . 2_666
O13W Na3 O9W 73.6(6) . 2_666
O3W Na3 O9W 136.7(7) 2_566 2_666
O17W Na3 O15 88.6(10) . 1_556
O11W Na3 O15 119.7(6) . 1_556
O13W Na3 O15 78.2(6) . 1_556
O3W Na3 O15 78.1(5) 2_566 1_556
O9W Na3 O15 142.3(6) 2_666 1_556
O17W Na3 Na1 117.6(10) . .
O11W Na3 Na1 73.9(4) . .
O13W Na3 Na1 112.5(6) . .
O3W Na3 Na1 35.3(3) 2_566 .
O9W Na3 Na1 155.0(5) 2_666 .
O15 Na3 Na1 60.7(3) 1_556 .
Na2 O2W Na1 97.6(5) 2_776 1_655
Na1 O3W Na3 108.5(5) 2_566 2_566
Na1 O8W Na2 91.0(5) . 2_676

loop_
_geom_bond_atom_site_label_1
_geom_bond_atom_site_label_2
_geom_bond_distance
_geom_bond_site_symmetry_2
Mo1 O1 1.711(10) .
Mo1 O10 1.715(8) .
Mo1 O17 1.897(9) .
Mo1 O29 1.969(9) .
Mo1 O16 2.286(9) .
Mo1 O30 2.299(8) .
Mo2 O2 1.697(9) .
Mo2 O25 1.764(9) .
Mo2 O18 1.834(9) .
Mo2 O27 1.985(9) .
Mo2 O16 2.201(9) .
Mo2 O30 2.370(8) .
Mo3 O3 1.725(10) .
Mo3 O11 1.778(8) .
Mo3 O19 1.881(9) .
Mo3 O17 2.014(9) .
Mo3 O18 2.122(9) .
Mo3 O30 2.255(8) .
Mo4 O4 1.713(9) .
Mo4 O12 1.721(10) .
Mo4 O20 1.935(9) .
Mo4 O19 1.993(9) .
Mo4 O25 2.244(9) .
Mo4 O31 2.265(9) .
Mo5 O5 1.722(10) .
Mo5 O13 1.723(10) .
Mo5 O20 1.950(9) .
Mo5 O21 1.987(9) .
Mo5 O31 2.210(9) .
Mo5 O26 2.254(9) .
Mo6 O6 1.699(10) .
Mo6 O26 1.770(10) .
Mo6 O24 1.824(9) .
Mo6 O27 1.977(9) .
Mo6 O28 2.202(9) .
Mo6 O32 2.372(8) .
Mo7 O7 1.707(10) .
Mo7 O22 1.772(9) .
Mo7 O21 1.875(9) .
Mo7 O23 2.004(9) .
Mo7 O24 2.133(9) .
Mo7 O32 2.265(8) .
Mo8 O8 1.718(10) .
Mo8 O14 1.730(9) .
Mo8 O23 1.915(9) .
Mo8 O29 1.974(8) .
Mo8 O32 2.319(9) .
Mo8 O28 2.322(9) .
Mo9 O15 1.717(10) .
Mo9 O9 1.736(10) .
Mo9 O28 1.965(9) .
Mo9 O16 1.990(9) .
Mo9 O27 2.199(9) .
Mo9 O29 2.252(8) .
Ge1 O33 1.744(9) .
Ge1 O31 1.759(8) .
Ge1 O32 1.759(9) .
Ge1 O30 1.786(8) .
Cu1 O33 1.965(9) .
Cu1 O33 1.980(9) 2_676
Cu1 O11 1.983(9) 2_676
Cu1 O22 1.996(9) .
Cu1 O14 2.432(10) .
Cu1 Cu1 2.994(3) 2_676
Cu2 N2 1.999(14) .
Cu2 N2 1.999(14) 2_566
Cu2 N1 2.005(13) .
Cu2 N1 2.005(13) 2_566
O2 Na1 2.411(11) 1_554
O11 Cu1 1.983(9) 2_676
O15 Na3 2.738(16) 1_554
O33 Cu1 1.980(9) 2_676
N1 C1 1.49(2) .
N1 H1C 0.9000 .
N1 H1D 0.9000 .
N2 C2 1.48(2) .
N2 H2C 0.9000 .
N2 H2D 0.9000 .
N3 C3 1.514(18) .
N3 H3C 0.8900 .
N3 H3D 0.8900 .
N3 H3E 0.8900 .
N4 C4 1.55(2) .
N4 H4C 0.8900 .
N4 H4D 0.8900 .
N4 H4E 0.8900 .
C1 C2 1.48(2) .
C1 H1A 0.9700 .
C1 H1B 0.9700 .
C2 H2A 0.9700 .
C2 H2B 0.9700 .
C3 C4 1.51(2) .
C3 H3A 0.9700 .
C3 H3B 0.9700 .
C4 H4A 0.9700 .
C4 H4B 0.9700 .
Na1 O2 2.411(11) 1_556
Na1 O2W 2.419(14) 1_455
Na1 O1W 2.428(13) 2_566
Na1 O4W 2.435(14) 2_666
Na1 O3W 2.439(13) 2_566
Na1 O8W 2.479(17) .
Na1 Na2 3.583(10) 2_676
Na1 Na3 3.999(13) .
Na2 O16W 2.30(3) .
Na2 O2W 2.342(15) 2_776
Na2 O7W 2.454(15) .
Na2 O14W 2.489(17) .
Na2 O8W 2.544(17) 2_676
Na2 O5W 2.559(16) .
Na2 Na1 3.583(10) 2_676
Na3 O17W 2.43(4) .
Na3 O11W 2.439(16) .
Na3 O13W 2.47(2) .
Na3 O3W 2.489(16) 2_566
Na3 O9W 2.662(19) 2_666
Na3 O15 2.738(16) 1_556
O1W Na1 2.428(13) 2_566
O2W Na2 2.342(15) 2_776
O2W Na1 2.419(13) 1_655
O3W Na1 2.439(13) 2_566
O3W Na3 2.489(16) 2_566
O4W Na1 2.435(14) 2_666
O8W Na2 2.544(17) 2_676
O9W Na3 2.662(19) 2_666
